data_7130754
loop_
_publ_author_name
'Halder, Arijit'
'Klein, Ryan A.'
'Lively, Rachel'
'McGuirk, C. Michael'

_publ_section_title
;
 Multivariate zeolitic imidazolate frameworks with an inverting trend in
 flexibility
;
_journal_name_full 'Chemical Communications'
_journal_paper_doi 10.1039/D2CC04362A
_journal_year 2022
_chemical_formula_moiety 'C82.973 H48.918 Cd6 F1.946 N24'
_chemical_formula_sum 'C82.98 H48.94 Cd6 F1.96 N24'
_chemical_formula_weight 2093.80
_space_group_crystal_system monoclinic
_space_group_IT_number 12
_space_group_name_Hall '-I 2y'
_space_group_name_H-M_alt 'I 1 2/m 1'
_atom_sites_solution_hydrogens geom
_atom_sites_solution_primary dual
_audit_creation_date 2022-07-13
_audit_creation_method
;
Olex2 1.5
(compiled 2022.04.07 svn.rca3783a0 for OlexSys, GUI svn.r6498)
;
_audit_update_record
;
2022-08-04 deposited with the CCDC.	2022-09-12 downloaded from the CCDC.
;
_cell_angle_alpha 90
_cell_angle_beta 113.343(10)
_cell_angle_gamma 90
_cell_formula_units_Z 2
_cell_length_a 16.2010(13)
_cell_length_b 23.0159(19)
_cell_length_c 16.2213(16)
_cell_measurement_reflns_used 5856
_cell_measurement_temperature 99.99(18)
_cell_measurement_theta_max 74.5190
_cell_measurement_theta_min 3.2460
_cell_volume 5553.5(9)
_computing_cell_refinement 'CrysAlisPro 1.171.41.123a (Rigaku OD, 2022)'
_computing_data_collection 'CrysAlisPro 1.171.41.123a (Rigaku OD, 2022)'
_computing_data_reduction 'CrysAlisPro 1.171.41.123a (Rigaku OD, 2022)'
_computing_molecular_graphics 'Olex2 1.5 (Dolomanov et al., 2009)'
_computing_publication_material 'Olex2 1.5 (Dolomanov et al., 2009)'
_computing_structure_refinement 'XL  (Sheldrick, 2008)'
_computing_structure_solution 'SHELXT  (Sheldrick, 2015)'
_diffrn_ambient_environment N~2~
_diffrn_ambient_temperature 99.99(18)
_diffrn_detector 'Hybrid Pixel Array Detector'
_diffrn_detector_area_resol_mean 10.0000
_diffrn_detector_type HyPix
_diffrn_measured_fraction_theta_full 0.975
_diffrn_measured_fraction_theta_max 0.921
_diffrn_measurement_details
;
List of Runs (angles in degrees, time in seconds):

  # Type    Start    End  Width  t~exp~   \w     \q     \k     \f   Frames
#--------------------------------------------------------------------------
  1  \w    -51.00  25.00   0.50    4.00    --  -47.19  47.00-152.00  152
  2  \w   -120.00 -34.00   0.50    4.00    --  -47.19 -47.00  58.00  172
  3  \w    -24.00  55.00   0.50    4.00    --   47.19 -47.00  58.00  158
  4  \w   -175.00 -91.00   0.50   24.00    -- -104.00 -47.00  58.00  168
  5  \w     97.00 178.00   0.50   24.00    --  110.25  47.00-152.00  162
  6  \w    -25.00  28.00   0.50    4.00    --  -47.19  19.00 -60.00  106
  7  \w    -25.00  28.00   0.50    4.00    --  -47.19  19.00   0.00  106
  8  \w     34.00 120.00   0.50    4.00    --   47.19  47.00-152.00  172
  9  \w    -69.00 -31.00   0.50   24.00    -- -104.00  61.00-120.00   76
 10  \w    -69.00 -31.00   0.50   24.00    -- -104.00  61.00 -30.00   76
 11  \w    -69.00 -31.00   0.50   24.00    -- -104.00  61.00   0.00   76
 12  \w   -112.00 -31.00   0.50   24.00    -- -104.00 125.00  60.00  162
 13  \w     38.00  73.00   0.50   24.00    --  110.25 -61.00  60.00   70
 14  \w     38.00 106.00   0.50   24.00    --  110.25 -94.00-180.00  136
 15  \w     98.00 178.00   0.50   24.00    --  110.25  45.00 120.00  160
 16  \w     98.00 178.00   0.50   24.00    --  110.25  45.00 -90.00  160
 17  \w     38.00  73.00   0.50   24.00    --  110.25 -61.00  90.00   70
 18  \w     38.00  73.00   0.50   24.00    --  110.25 -61.00 120.00   70
 19  \w     38.00 108.00   0.50   24.00    --  110.25 -77.00-150.00  140
 20  \w     38.00 106.00   0.50   24.00    --  110.25 -94.00  30.00  136
 21  \w     38.00  73.00   0.50   24.00    --  110.25 -61.00  30.00   70
 22  \w     38.00 108.00   0.50   24.00    --  110.25 -77.00 -60.00  140
 23  \w     38.00  73.00   0.50   24.00    --  110.25 -61.00   0.00   70
 24  \w     38.00  73.00   0.50   24.00    --  110.25 -61.00 150.00   70
 25  \w     38.00  73.00   0.50   24.00    --  110.25 -61.00 -30.00   70
 26  \w   -120.00 -24.00   0.50    4.00    --  -47.19 -77.00 -30.00  192
;
_diffrn_measurement_device 'four-circle diffractometer'
_diffrn_measurement_device_type 'XtaLAB Synergy R, DW system, HyPix'
_diffrn_measurement_method '\w scans'
_diffrn_orient_matrix_type 'CrysAlisPro convention (1999,Acta A55,543-557)'
_diffrn_orient_matrix_UB_11 -0.0927572500
_diffrn_orient_matrix_UB_12 0.0270591500
_diffrn_orient_matrix_UB_13 -0.0549155500
_diffrn_orient_matrix_UB_21 -0.0379213500
_diffrn_orient_matrix_UB_22 -0.0279945500
_diffrn_orient_matrix_UB_23 0.0637021500
_diffrn_orient_matrix_UB_31 0.0261635000
_diffrn_orient_matrix_UB_32 0.0545104000
_diffrn_orient_matrix_UB_33 0.0601765000
_diffrn_radiation_monochromator mirror
_diffrn_radiation_probe x-ray
_diffrn_radiation_type 'Cu K\a'
_diffrn_radiation_wavelength 1.54184
_diffrn_reflns_av_R_equivalents 0.1822
_diffrn_reflns_av_unetI/netI 0.0907
_diffrn_reflns_Laue_measured_fraction_full 0.975
_diffrn_reflns_Laue_measured_fraction_max 0.921
_diffrn_reflns_limit_h_max 20
_diffrn_reflns_limit_h_min -20
_diffrn_reflns_limit_k_max 28
_diffrn_reflns_limit_k_min -22
_diffrn_reflns_limit_l_max 20
_diffrn_reflns_limit_l_min -20
_diffrn_reflns_number 20592
_diffrn_reflns_point_group_measured_fraction_full 0.975
_diffrn_reflns_point_group_measured_fraction_max 0.921
_diffrn_reflns_theta_full 67.684
_diffrn_reflns_theta_max 78.038
_diffrn_reflns_theta_min 3.263
_diffrn_source 'Rotating-anode X-ray tube'
_diffrn_source_type 'Rigaku (Cu) X-ray Source'
_exptl_absorpt_coefficient_mu 9.422
_exptl_absorpt_correction_T_max 1.00000
_exptl_absorpt_correction_T_min 0.27740
_exptl_absorpt_correction_type multi-scan
_exptl_absorpt_process_details
;
CrysAlisPro 1.171.41.123a (Rigaku Oxford Diffraction, 2022)
Empirical absorption correction using spherical harmonics,
implemented in SCALE3 ABSPACK scaling algorithm.
;
_exptl_crystal_colour pink
_exptl_crystal_colour_primary pink
_exptl_crystal_density_diffrn 1.252
_exptl_crystal_description irregular
_exptl_crystal_F_000 2041
_exptl_crystal_recrystallization_method 'The material was recrystallised from --- by as supplied'
_exptl_crystal_size_max 0.161
_exptl_crystal_size_mid 0.107
_exptl_crystal_size_min 0.048
_refine_diff_density_max 1.278
_refine_diff_density_min -1.824
_refine_diff_density_rms 0.158
_refine_ls_extinction_method none
_refine_ls_goodness_of_fit_ref 1.335
_refine_ls_hydrogen_treatment constr
_refine_ls_matrix_type full
_refine_ls_number_parameters 288
_refine_ls_number_reflns 5628
_refine_ls_number_restraints 296
_refine_ls_restrained_S_all 1.309
_refine_ls_R_factor_all 0.1896
_refine_ls_R_factor_gt 0.1411
_refine_ls_shift/su_max 0.006
_refine_ls_shift/su_mean 0.001
_refine_ls_structure_factor_coef Fsqd
_refine_ls_weighting_details 'w=1/[\s^2^(Fo^2^)+(0.2000P)^2^] where P=(Fo^2^+2Fc^2^)/3'
_refine_ls_weighting_scheme calc
_refine_ls_wR_factor_gt 0.3979
_refine_ls_wR_factor_ref 0.4508
_reflns_Friedel_coverage 0.000
_reflns_number_gt 2602
_reflns_number_total 5628
_reflns_threshold_expression 'I > 2\s(I)'
_cod_data_source_file d2cc04362a2.cif
_cod_data_source_block 141MOF
_cod_database_code 7130754
_shelx_shelxl_version_number 2017/1
_chemical_oxdiff_formula 'Cd CHNO'
_shelx_space_group_comment
;
The symmetry employed for this shelxl refinement is uniquely defined
by the following loop, which should always be used as a source of
symmetry information in preference to the above space-group names.
They are only intended as comments.
;
_olex2_refinement_description
;
1. Fixed Uiso
 At 1.2 times of:
  All C(H) groups
 At 1.5 times of:
  All C(H,H,H) groups
2. Restrained distances
 C11-C10 \\sim C7-C1 \\sim C22-C21
 with sigma of 0.01
 C22-C22_$1 \\sim C23-C22 \\sim C24-C23 \\sim C24-C24_$1 \\sim C24_$1-C23_$1
\\sim C23_$1-C22_$1
 with sigma of 0.01
3. Restrained planarity
 N6, C21, C22, C23, C24
 with sigma of 0.01
4. Uiso/Uaniso restraints and constraints
C22 \\sim C23 \\sim C24: within 2A with sigma of 0.01 and sigma for terminal
atoms of 0.02 within 2A
5. Rigid body (RIGU) restrains
 All non-hydrogen atoms
 with sigma for 1-2 distances of 0.004 and sigma for 1-3 distances of 0.004
 C22, C23, C24
 with sigma for 1-2 distances of 0.001 and sigma for 1-3 distances of 0.001
6. Others
 Sof(F1)=Sof(F2)=Sof(C8)=Sof(H8A)=Sof(H8B)=Sof(H8C)=FVAR(1)
 Fixed Sof: C24(0.5) H24(0.5)
7.a Me refined with riding coordinates:
 C8(H8A,H8B,H8C)
7.b Aromatic/amide H refined with riding coordinates:
 C3(H3), C6(H6), C10(H10), C12(H12), C13(H13), C14(H14), C15(H15), C17(H17),
 C19(H19), C20(H20), C21(H21), C23(H23), C24(H24)
;
_smtbx_masks_void_probe_radius 1.2
_smtbx_masks_void_truncation_radius 1.2
_olex2_date_sample_submission 2022-03-30
_olex2_exptl_crystal_mounting_method 'The crystal was mounted on a MITIGEN holder in paratone oil'
_olex2_submission_original_sample_id 912
_olex2_submission_special_instructions 'No special instructions were received'
_oxdiff_exptl_absorpt_empirical_details
;
Empirical correction (ABSPACK) includes:
- Absorption correction using spherical harmonics
- Frame scaling
;
_oxdiff_exptl_absorpt_empirical_full_max 3.764
_oxdiff_exptl_absorpt_empirical_full_min 0.181

loop_
_space_group_symop_operation_xyz
'x, y, z'
'-x, y, -z'
'x+1/2, y+1/2, z+1/2'
'-x+1/2, y+1/2, -z+1/2'
'-x, -y, -z'
'x, -y, z'
'-x+1/2, -y+1/2, -z+1/2'
'x+1/2, -y+1/2, z+1/2'

loop_
_atom_site_label
_atom_site_type_symbol
_atom_site_fract_x
_atom_site_fract_y
_atom_site_fract_z
_atom_site_U_iso_or_equiv
_atom_site_adp_type
_atom_site_occupancy
_atom_site_site_symmetry_order
_atom_site_calc_flag
_atom_site_refinement_flags_posn
_atom_site_refinement_flags_adp
_atom_site_refinement_flags_occupancy
_atom_site_disorder_assembly
_atom_site_disorder_group
Cd1 Cd 0.500000 0.24746(7) 0.500000 0.1342(7) Uani 1 2 d S T P . .
Cd2 Cd 0.61860(9) 0.36088(6) 0.89145(8) 0.1606(7) Uani 1 1 d . . . . .
F1 F 0.858(3) 0.453(2) 0.723(4) 0.210(18) Uani 0.243(19) 1 d . . P . .
F2 F 0.785(4) 0.3952(19) 0.547(4) 0.22(2) Uani 0.243(19) 1 d . . P . .
N1 N 0.6135(8) 0.3345(6) 0.7569(8) 0.141(3) Uani 1 1 d . . . . .
N2 N 0.5742(7) 0.2965(5) 0.6220(7) 0.134(3) Uani 1 1 d . . . . .
N3 N 0.2652(9) 0.1534(6) 0.4820(8) 0.150(4) Uani 1 1 d . . . . .
N4 N 0.3974(8) 0.1923(6) 0.5131(8) 0.151(4) Uani 1 1 d . . . . .
N5 N 0.5776(6) 0.4514(4) 0.8825(7) 0.113(2) Uani 1 1 d . . . . .
N6 N 0.5380(10) 0.3225(6) 0.9533(10) 0.161(4) Uani 1 1 d . . . . .
C1 C 0.5611(8) 0.2980(7) 0.6952(9) 0.141(4) Uani 1 1 d D . . . .
C2 C 0.6752(10) 0.3563(6) 0.7267(10) 0.137(4) Uani 1 1 d . . . . .
C3 C 0.7456(9) 0.3945(7) 0.7594(9) 0.140(4) Uani 1 1 d . . . . .
H3 H 0.764193 0.410821 0.817785 0.168 Uiso 1 1 calc R U . . .
C4 C 0.7880(10) 0.4080(7) 0.7029(12) 0.153(4) Uani 1 1 d . . . . .
C5 C 0.7621(11) 0.3855(7) 0.6132(11) 0.147(4) Uani 1 1 d . . . . .
C6 C 0.6948(10) 0.3466(7) 0.5842(10) 0.139(4) Uani 1 1 d . . . . .
H6 H 0.678746 0.329386 0.526698 0.167 Uiso 1 1 calc R U . . .
C7 C 0.6481(8) 0.3310(6) 0.6368(9) 0.130(3) Uani 1 1 d D . . . .
C8 C 0.492(4) 0.276(4) 0.710(3) 0.17(3) Uani 0.243(19) 1 d . . P . .
H8A H 0.500000 0.283746 0.771945 0.262 Uiso 0.243(19) 1 calc R U P . .
H8B H 0.435969 0.294074 0.668691 0.262 Uiso 0.243(19) 1 calc R U P . .
H8C H 0.488904 0.233939 0.699470 0.262 Uiso 0.243(19) 1 calc R U P . .
C10 C 0.3109(10) 0.1886(7) 0.4572(9) 0.148(5) Uani 1 1 d D . . . .
H10 H 0.285800 0.210574 0.403326 0.177 Uiso 1 1 calc R U . . .
C11 C 0.3156(15) 0.1315(9) 0.5616(12) 0.194(8) Uani 1 1 d D . . . .
C12 C 0.293(2) 0.0957(17) 0.6086(18) 0.30(2) Uani 1 1 d . . . . .
H12 H 0.231285 0.085935 0.593005 0.363 Uiso 1 1 calc R U . . .
C13 C 0.364(2) 0.0700(15) 0.6884(16) 0.258(14) Uani 1 1 d . . . . .
H13 H 0.355247 0.038192 0.721101 0.309 Uiso 1 1 calc R U . . .
C14 C 0.454(2) 0.0997(16) 0.7121(19) 0.280(17) Uani 1 1 d . . . . .
H14 H 0.502182 0.089259 0.766542 0.336 Uiso 1 1 calc R U . . .
C15 C 0.468(2) 0.1400(11) 0.6597(15) 0.237(13) Uani 1 1 d . . . . .
H15 H 0.525735 0.157794 0.677411 0.285 Uiso 1 1 calc R U . . .
C16 C 0.4030(16) 0.1548(11) 0.5842(14) 0.205(9) Uani 1 1 d . . . . .
C17 C 0.6239(11) 0.500000 0.9100(13) 0.125(4) Uani 1 2 d S T P . .
H17 H 0.686270 0.500000 0.947158 0.150 Uiso 1 2 calc R U P . .
C18 C 0.4884(8) 0.4695(5) 0.8383(8) 0.119(3) Uani 1 1 d . . . . .
C19 C 0.4080(14) 0.4409(11) 0.7932(13) 0.191(7) Uani 1 1 d . . . . .
H19 H 0.406851 0.399654 0.789897 0.229 Uiso 1 1 calc R U . . .
C20 C 0.3271(10) 0.4730(10) 0.7518(12) 0.196(10) Uani 1 1 d . . . . .
H20 H 0.271854 0.452831 0.723589 0.235 Uiso 1 1 calc R U . . .
C21 C 0.500000 0.3511(8) 1.000000 0.142(6) Uani 1 2 d DS T P . .
H21 H 0.500000 0.392423 0.999999 0.171 Uiso 1 2 calc R U P . .
C22 C 0.5261(15) 0.2644(8) 0.9735(13) 0.387(19) Uani 1 1 d D U . . .
C23 C 0.555(2) 0.2149(7) 0.940(2) 0.397(19) Uani 1 1 d D U . . .
H23 H 0.585834 0.214743 0.900221 0.477 Uiso 1 1 calc R U . . .
C24 C 0.530(3) 0.1657(14) 0.977(3) 0.393(19) Uani 0.5 1 d D U P . .
H24 H 0.554579 0.129319 0.971572 0.471 Uiso 0.5 1 calc R U P . .

loop_
_atom_site_aniso_label
_atom_site_aniso_U_11
_atom_site_aniso_U_22
_atom_site_aniso_U_33
_atom_site_aniso_U_23
_atom_site_aniso_U_13
_atom_site_aniso_U_12
Cd1 0.1228(8) 0.1345(13) 0.1148(11) 0.000 0.0145(7) 0.000
Cd2 0.1848(11) 0.1545(13) 0.1350(11) -0.0051(6) 0.0553(8) 0.0498(8)
F1 0.20(3) 0.13(3) 0.25(4) 0.00(2) 0.03(3) -0.05(2)
F2 0.35(5) 0.12(3) 0.26(3) 0.02(3) 0.19(4) -0.01(3)
N1 0.135(6) 0.144(9) 0.123(6) -0.013(6) 0.029(5) 0.011(6)
N2 0.125(6) 0.143(9) 0.123(6) -0.012(6) 0.037(5) -0.007(5)
N3 0.176(8) 0.138(9) 0.112(7) 0.009(6) 0.033(6) -0.045(7)
N4 0.153(6) 0.145(10) 0.134(8) 0.017(7) 0.034(6) -0.011(7)
N5 0.125(5) 0.101(6) 0.115(6) -0.014(5) 0.049(5) 0.003(4)
N6 0.185(10) 0.116(7) 0.186(11) -0.010(8) 0.079(9) -0.004(8)
C1 0.113(6) 0.166(13) 0.126(8) -0.005(7) 0.028(6) -0.007(7)
C2 0.145(8) 0.123(10) 0.126(8) -0.011(6) 0.035(7) -0.003(6)
C3 0.140(8) 0.110(9) 0.125(8) -0.009(7) 0.003(6) 0.003(6)
C4 0.137(8) 0.119(10) 0.167(10) -0.005(8) 0.022(8) -0.017(8)
C5 0.166(9) 0.114(9) 0.151(9) 0.020(8) 0.052(8) -0.010(7)
C6 0.155(9) 0.123(10) 0.117(8) 0.003(7) 0.032(7) -0.003(7)
C7 0.124(6) 0.114(9) 0.136(8) -0.009(7) 0.033(6) -0.012(6)
C8 0.13(2) 0.32(8) 0.05(2) -0.04(3) 0.004(18) -0.07(4)
C10 0.157(8) 0.161(13) 0.113(8) -0.012(8) 0.041(6) -0.046(9)
C11 0.190(11) 0.23(2) 0.128(10) 0.043(11) 0.030(8) -0.050(12)
C12 0.257(19) 0.37(4) 0.21(2) 0.16(3) 0.020(17) -0.10(3)
C13 0.26(2) 0.29(3) 0.161(16) 0.064(17) 0.013(16) -0.07(2)
C14 0.27(2) 0.30(3) 0.20(2) 0.10(2) 0.026(18) -0.08(3)
C15 0.256(17) 0.21(2) 0.151(14) 0.067(13) -0.015(12) -0.069(17)
C16 0.207(12) 0.198(18) 0.146(11) 0.041(11) 0.000(9) -0.084(14)
C17 0.110(7) 0.122(9) 0.140(13) 0.000 0.048(9) 0.000
C18 0.114(5) 0.123(8) 0.117(8) 0.001(6) 0.044(5) 0.004(5)
C19 0.157(8) 0.223(19) 0.148(13) -0.023(12) 0.012(9) -0.046(10)
C20 0.120(6) 0.26(3) 0.170(13) -0.020(12) 0.019(8) -0.060(9)
C21 0.155(14) 0.107(12) 0.153(17) 0.000 0.048(11) 0.000
C22 0.82(6) 0.091(7) 0.44(3) -0.026(15) 0.45(4) -0.001(18)
C23 0.82(6) 0.097(7) 0.45(3) -0.032(15) 0.44(4) 0.008(18)
C24 0.82(6) 0.087(8) 0.45(3) -0.040(17) 0.44(4) 0.01(2)

loop_
_atom_type_symbol
_atom_type_description
_atom_type_scat_dispersion_real
_atom_type_scat_dispersion_imag
_atom_type_scat_source
C C 0.0181 0.0091 'International Tables Vol C Tables 4.2.6.8 and 6.1.1.4'
H H 0.0000 0.0000 'International Tables Vol C Tables 4.2.6.8 and 6.1.1.4'
Cd Cd 0.1185 4.6533 'International Tables Vol C Tables 4.2.6.8 and 6.1.1.4'
F F 0.0727 0.0534 'International Tables Vol C Tables 4.2.6.8 and 6.1.1.4'
N N 0.0311 0.0180 'International Tables Vol C Tables 4.2.6.8 and 6.1.1.4'

loop_
_geom_angle_atom_site_label_1
_geom_angle_atom_site_label_2
_geom_angle_atom_site_label_3
_geom_angle
_geom_angle_site_symmetry_1
_geom_angle_site_symmetry_3
_geom_angle_publ_flag
N2 Cd1 N2 117.7(6) . 2_656 ?
N4 Cd1 N2 102.9(4) . 2_656 ?
N4 Cd1 N2 102.9(4) 2_656 . ?
N4 Cd1 N2 112.5(4) . . ?
N4 Cd1 N2 112.5(4) 2_656 2_656 ?
N4 Cd1 N4 108.2(7) . 2_656 ?
N1 Cd2 N3 102.5(4) . 8 ?
N5 Cd2 N1 107.6(4) . . ?
N5 Cd2 N3 113.3(4) . 8 ?
N6 Cd2 N1 123.7(5) . . ?
N6 Cd2 N3 108.4(6) . 8 ?
N6 Cd2 N5 101.6(4) . . ?
C1 N1 Cd2 132.4(9) . . ?
C1 N1 C2 107.6(11) . . ?
C2 N1 Cd2 119.9(10) . . ?
C1 N2 Cd1 128.3(9) . . ?
C1 N2 C7 105.8(11) . . ?
C7 N2 Cd1 125.9(9) . . ?
C10 N3 Cd2 118.8(10) . 8_454 ?
C10 N3 C11 110.0(14) . . ?
C11 N3 Cd2 131.2(11) . 8_454 ?
C10 N4 Cd1 127.5(10) . . ?
C10 N4 C16 103.1(13) . . ?
C16 N4 Cd1 129.3(11) . . ?
C17 N5 Cd2 132.1(8) . . ?
C17 N5 C18 104.6(11) . . ?
C18 N5 Cd2 123.2(8) . . ?
C21 N6 Cd2 124.9(11) . . ?
C21 N6 C22 101.6(12) . . ?
C22 N6 Cd2 132.1(10) . . ?
N2 C1 N1 115.1(11) . . ?
N2 C1 C8 128(2) . . ?
C8 C1 N1 116(3) . . ?
N1 C2 C7 103.6(12) . . ?
C3 C2 N1 135.2(15) . . ?
C3 C2 C7 121.1(14) . . ?
C2 C3 H3 121.8 . . ?
C2 C3 C4 116.4(14) . . ?
C4 C3 H3 121.8 . . ?
C3 C4 F1 123(3) . . ?
C3 C4 C5 124.5(14) . . ?
C5 C4 F1 112(3) . . ?
F2 C5 C4 136(3) . . ?
F2 C5 C6 107(3) . . ?
C6 C5 C4 117.7(14) . . ?
C5 C6 H6 119.4 . . ?
C5 C6 C7 121.3(14) . . ?
C7 C6 H6 119.4 . . ?
N2 C7 C2 107.5(11) . . ?
N2 C7 C6 133.5(13) . . ?
C6 C7 C2 119.0(13) . . ?
C1 C8 H8A 109.5 . . ?
C1 C8 H8B 109.5 . . ?
C1 C8 H8C 109.5 . . ?
H8A C8 H8B 109.5 . . ?
H8A C8 H8C 109.5 . . ?
H8B C8 H8C 109.5 . . ?
N3 C10 N4 114.4(13) . . ?
N3 C10 H10 122.8 . . ?
N4 C10 H10 122.8 . . ?
N3 C11 C16 105.9(14) . . ?
C12 C11 N3 128(2) . . ?
C12 C11 C16 126(2) . . ?
C11 C12 H12 121.1 . . ?
C11 C12 C13 118(3) . . ?
C13 C12 H12 121.1 . . ?
C12 C13 H13 123.7 . . ?
C12 C13 C14 113(2) . . ?
C14 C13 H13 123.7 . . ?
C13 C14 H14 118.5 . . ?
C15 C14 C13 123(3) . . ?
C15 C14 H14 118.5 . . ?
C14 C15 H15 120.2 . . ?
C16 C15 C14 120(3) . . ?
C16 C15 H15 120.2 . . ?
N4 C16 C11 106.5(16) . . ?
C15 C16 N4 134(2) . . ?
C15 C16 C11 119.9(19) . . ?
N5 C17 N5 115.6(15) . 6_565 ?
N5 C17 H17 122.2 6_565 . ?
N5 C17 H17 122.2 . . ?
N5 C18 C18 107.4(7) . 6_565 ?
C19 C18 N5 134.0(16) . . ?
C19 C18 C18 118.5(13) . 6_565 ?
C18 C19 H19 120.0 . . ?
C18 C19 C20 120(2) . . ?
C20 C19 H19 120.0 . . ?
C19 C20 H20 119.3 . . ?
C20 C20 C19 121.4(12) 6_565 . ?
C20 C20 H20 119.3 6_565 . ?
N6 C21 N6 120.3(18) . 2_657 ?
N6 C21 H21 119.8 2_657 . ?
N6 C21 H21 119.8 . . ?
N6 C22 C22 108.1(7) . 2_657 ?
N6 C22 C23 124.9(13) . . ?
C22 C22 C23 126.9(12) 2_657 . ?
C22 C23 H23 127.1 . . ?
C24 C23 C22 106(2) . . ?
C24 C23 H23 127.1 . . ?
C23 C24 H24 116.8 . . ?
C24 C24 C23 126.4(13) 2_657 . ?
C24 C24 H24 116.8 2_657 . ?

loop_
_geom_bond_atom_site_label_1
_geom_bond_atom_site_label_2
_geom_bond_distance
_geom_bond_site_symmetry_2
_geom_bond_publ_flag
Cd1 N2 2.180(11) . ?
Cd1 N2 2.180(11) 2_656 ?
Cd1 N4 2.168(12) 2_656 ?
Cd1 N4 2.168(12) . ?
Cd2 N1 2.235(12) . ?
Cd2 N3 2.268(13) 8 ?
Cd2 N5 2.174(10) . ?
Cd2 N6 2.128(14) . ?
F1 C4 1.47(4) . ?
F2 C5 1.28(4) . ?
N1 C1 1.323(18) . ?
N1 C2 1.372(18) . ?
N2 C1 1.287(15) . ?
N2 C7 1.376(16) . ?
N3 C10 1.266(15) . ?
N3 C11 1.32(2) . ?
N4 C10 1.337(18) . ?
N4 C16 1.41(2) . ?
N5 C17 1.322(13) . ?
N5 C18 1.398(15) . ?
N6 C21 1.327(15) . ?
N6 C22 1.41(2) . ?
C1 C8 1.33(5) . ?
C2 C3 1.37(2) . ?
C2 C7 1.47(2) . ?
C3 H3 0.9500 . ?
C3 C4 1.38(2) . ?
C4 C5 1.44(2) . ?
C5 C6 1.34(2) . ?
C6 H6 0.9500 . ?
C6 C7 1.394(18) . ?
C8 H8A 0.9800 . ?
C8 H8B 0.9800 . ?
C8 H8C 0.9800 . ?
C10 H10 0.9500 . ?
C11 C12 1.27(2) . ?
C11 C16 1.42(3) . ?
C12 H12 0.9500 . ?
C12 C13 1.48(4) . ?
C13 H13 0.9500 . ?
C13 C14 1.51(4) . ?
C14 H14 0.9500 . ?
C14 C15 1.34(3) . ?
C15 H15 0.9500 . ?
C15 C16 1.31(3) . ?
C17 H17 0.9500 . ?
C18 C18 1.40(3) 6_565 ?
C18 C19 1.38(2) . ?
C19 H19 0.9500 . ?
C19 C20 1.42(3) . ?
C20 C20 1.24(4) 6_565 ?
C20 H20 0.9500 . ?
C21 H21 0.9500 . ?
C22 C22 1.42(2) 2_657 ?
C22 C23 1.426(19) . ?
C23 H23 0.9500 . ?
C23 C24 1.43(2) . ?
C24 C24 1.42(2) 2_657 ?
C24 H24 0.9500 . ?

loop_
_geom_torsion_atom_site_label_1
_geom_torsion_atom_site_label_2
_geom_torsion_atom_site_label_3
_geom_torsion_atom_site_label_4
_geom_torsion
_geom_torsion_site_symmetry_1
_geom_torsion_site_symmetry_2
_geom_torsion_site_symmetry_3
_geom_torsion_site_symmetry_4
_geom_torsion_publ_flag
Cd1 N2 C1 N1 -176.2(9) . . . . ?
Cd1 N2 C1 C8 -10(6) . . . . ?
Cd1 N2 C7 C2 179.0(9) . . . . ?
Cd1 N2 C7 C6 2(2) . . . . ?
Cd1 N4 C10 N3 -178.7(11) . . . . ?
Cd1 N4 C16 C11 176.6(15) . . . . ?
Cd1 N4 C16 C15 -3(5) . . . . ?
Cd2 N1 C1 N2 175.7(10) . . . . ?
Cd2 N1 C1 C8 7(5) . . . . ?
Cd2 N1 C2 C3 -1(2) . . . . ?
Cd2 N1 C2 C7 -178.0(9) . . . . ?
Cd2 N3 C10 N4 -177.3(11) 8_454 . . . ?
Cd2 N3 C11 C12 0(4) 8_454 . . . ?
Cd2 N3 C11 C16 178.2(16) 8_454 . . . ?
Cd2 N5 C17 N5 171.3(5) . . . 6_565 ?
Cd2 N5 C18 C18 -174.2(5) . . . 6_565 ?
Cd2 N5 C18 C19 1(2) . . . . ?
Cd2 N6 C21 N6 -170.2(14) . . . 2_657 ?
Cd2 N6 C22 C22 171.9(18) . . . 2_657 ?
Cd2 N6 C22 C23 -13(2) . . . . ?
F1 C4 C5 F2 0(5) . . . . ?
F1 C4 C5 C6 -176(3) . . . . ?
F2 C5 C6 C7 -173(3) . . . . ?
N1 C2 C3 C4 -175.5(16) . . . . ?
N1 C2 C7 N2 -0.5(15) . . . . ?
N1 C2 C7 C6 176.9(13) . . . . ?
N3 C11 C12 C13 170(3) . . . . ?
N3 C11 C16 N4 1(3) . . . . ?
N3 C11 C16 C15 -179(3) . . . . ?
N5 C18 C19 C20 -177.7(14) . . . . ?
N6 C22 C23 C24 180.0(3) . . . . ?
C1 N1 C2 C3 -179.5(18) . . . . ?
C1 N1 C2 C7 3.8(15) . . . . ?
C1 N2 C7 C2 -3.1(16) . . . . ?
C1 N2 C7 C6 -179.9(16) . . . . ?
C2 N1 C1 N2 -6.4(17) . . . . ?
C2 N1 C1 C8 -175(4) . . . . ?
C2 C3 C4 F1 173(3) . . . . ?
C2 C3 C4 C5 1(2) . . . . ?
C3 C2 C7 N2 -177.8(14) . . . . ?
C3 C2 C7 C6 0(2) . . . . ?
C3 C4 C5 F2 172(4) . . . . ?
C3 C4 C5 C6 -3(2) . . . . ?
C4 C5 C6 C7 4(2) . . . . ?
C5 C6 C7 N2 174.6(16) . . . . ?
C5 C6 C7 C2 -2(2) . . . . ?
C7 N2 C1 N1 6.0(17) . . . . ?
C7 N2 C1 C8 173(5) . . . . ?
C7 C2 C3 C4 1(2) . . . . ?
C10 N3 C11 C12 178(3) . . . . ?
C10 N3 C11 C16 -3(3) . . . . ?
C10 N4 C16 C11 1(3) . . . . ?
C10 N4 C16 C15 -179(3) . . . . ?
C11 N3 C10 N4 4(2) . . . . ?
C11 C12 C13 C14 11(5) . . . . ?
C12 C11 C16 N4 180(3) . . . . ?
C12 C11 C16 C15 0(5) . . . . ?
C12 C13 C14 C15 -8(6) . . . . ?
C13 C14 C15 C16 0(6) . . . . ?
C14 C15 C16 N4 -176(3) . . . . ?
C14 C15 C16 C11 5(5) . . . . ?
C16 N4 C10 N3 -3(2) . . . . ?
C16 C11 C12 C13 -8(6) . . . . ?
C17 N5 C18 C18 3.3(11) . . . 6_565 ?
C17 N5 C18 C19 178.5(18) . . . . ?
C18 N5 C17 N5 -5.9(19) . . . 6_565 ?
C18 C18 C19 C20 -3(2) 6_565 . . . ?
C18 C19 C20 C20 3(2) . . . 6_565 ?
C21 N6 C22 C22 5(3) . . . 2_657 ?
C21 N6 C22 C23 179.9(3) . . . . ?
C22 N6 C21 N6 -1.9(10) . . . 2_657 ?
C22 C22 C23 C24 -6(3) 2_657 . . . ?
C22 C23 C24 C24 12(7) . . . 2_657 ?

loop_
_smtbx_masks_void_nr
_smtbx_masks_void_average_x
_smtbx_masks_void_average_y
_smtbx_masks_void_average_z
_smtbx_masks_void_volume
_smtbx_masks_void_count_electrons
_smtbx_masks_void_content
1 0.401 -0.381 0.209 1566.1 371.0 ?
2 0.000 0.500 0.000 144.5 37.7 ?
3 0.500 0.000 0.500 144.5 37.7 ?
